data_7207287
loop_
_publ_author_name
'Li, Henan'
'Baikie, Tom'
'Pramana, Stevin S.'
'Shin, J. Felix'
'Slater, Peter R.'
'Brink, Frank'
'Hester, James'
'Wallwork, Kia'
'White, Tim J.'

_publ_section_title
;
 Synthesis and characterisation of vanadium doped alkaline earth lanthanum
 germanate oxyapatite electrolyte
;
_journal_issue 6
_journal_name_full 'Journal of Materials Chemistry'
_journal_page_first 2658
_journal_paper_doi 10.1039/c1jm13752b
_journal_volume 22
_journal_year 2012
_chemical_formula_sum 'Ca2 Ge6 La7.8 O26'
_chemical_formula_weight 2013.950
_chemical_name_common 'Germanate electrolyte Apatite'
_space_group_IT_number 176
_symmetry_cell_setting hexagonal
_symmetry_Int_Tables_number 176
_symmetry_space_group_name_Hall '-P 6c'
_symmetry_space_group_name_H-M 'P 63/m'
_cell_angle_alpha 90
_cell_angle_beta 90
_cell_angle_gamma 120
_cell_formula_units_Z 1
_cell_length_a 9.87089(15)
_cell_length_b 9.87089(15)
_cell_length_c 7.22428(17)
_cell_measurement_reflns_used 407
_cell_measurement_temperature 298
_cell_volume 609.590(19)
_diffrn_ambient_temperature 298
_diffrn_detector '128 linear position sensitive detectors'
_diffrn_measurement_device_type local
_diffrn_radiation_monochromator 'Ge 335'
_diffrn_radiation_probe neutron
_diffrn_radiation_type Neutron
_diffrn_radiation_wavelength 1.62200
_diffrn_reflns_limit_h_max 0
_diffrn_reflns_limit_h_min -9
_diffrn_reflns_limit_k_max 12
_diffrn_reflns_limit_k_min 0
_diffrn_reflns_limit_l_max 8
_diffrn_reflns_limit_l_min 0
_diffrn_source_type 'Echidna (high resolution powder diffractometer) beamline'
_exptl_crystal_colour white
_exptl_crystal_density_diffrn 5.4861(2)
_exptl_crystal_density_method 'not measured'
_pd_meas_2theta_range_max 163.94985
_pd_meas_2theta_range_min 4.00072
_pd_meas_number_of_points 3200
_pd_meas_scan_method fixed
_pd_proc_2theta_range_max 163.95
_pd_proc_2theta_range_min 10
_pd_proc_info_excluded_regions '4 to 10 degrees unreliable due to background''
_pd_proc_ls_prof_R_factor 0.03585
_pd_proc_ls_prof_wR_expected 0.02973
_pd_proc_ls_prof_wR_factor 0.04535
_pd_proc_wavelength 1.622
_pd_spec_mounting 'vanadium can'
_pd_spec_mount_mode transmission
_pd_spec_shape cylinder
_refine_ls_goodness_of_fit_all 1.526
_refine_ls_matrix_type full
_refine_ls_number_constraints 0
_refine_ls_number_parameters 45
_refine_ls_number_restraints 0
_refine_ls_weighting_scheme sigma
_cod_data_source_file c1jm13752b.txt
_cod_data_source_block La7.8Ca2Ge6O25.7
_cod_original_cell_volume 609.59(2)
_cod_original_sg_symbol_H-M P63/m
_cod_original_formula_sum Ca2Ge6La7.8O26
_cod_database_code 7207287

loop_
_symmetry_equiv_pos_as_xyz
'-x, -y, -z'
'-x, -y, z+1/2'
'-x+y, -x, -z+1/2'
'-x+y, -x, z'
'-y, x-y, -z+1/2'
'-y, x-y, z'
'y, -x+y, -z'
'y, -x+y, z+1/2'
'x-y, x, -z'
'x-y, x, z+1/2'
'x, y, -z+1/2'
'x, y, z'

loop_
_atom_site_aniso_label
_atom_site_aniso_type_symbol
_atom_site_aniso_U_11
_atom_site_aniso_U_22
_atom_site_aniso_U_33
_atom_site_aniso_U_12
_atom_site_aniso_U_13
_atom_site_aniso_U_23
O1 O 0.0369(23) 0.0167(19) 0.0024(16) 0.0251(19) 0 0
O2 O 0.0090(16) 0.0081(16) 0.0436(23) 0.0049(14) 0 0
O3 O 0.1025(33) 0.0205(16) 0.0176(14) 0.0414(19) -0.0297(15) -0.0089(12)
O4 O 0.0123(21) 0.0123(21) 0.0666(58) 0.0062(11) 0 0

loop_
_atom_site_label
_atom_site_type_symbol
_atom_site_symmetry_multiplicity
_atom_site_fract_x
_atom_site_fract_y
_atom_site_fract_z
_atom_site_occupancy
_atom_site_B_iso_or_equiv
La1 La 4 0.3333333 0.6666667 0.49938(55) 0.573(20) 0.803(67)
Ca1 Ca 4 0.3333333 0.6666667 0.49938(55) 0.375(31) 0.803(67)
La2 La 6 0.23112(26) -0.01151(32) 0.25 0.917(21) 0.500(39)
Ca2 Ca 6 0.23112(26) -0.01151(32) 0.25 0.083(21) 0.500(39)
Ge1 Ge 6 0.40211(27) 0.37352(26) 0.25 1 0.628(41)
O1 O 6 0.31575(41) 0.49049(38) 0.25 1 ?
O2 O 6 0.60643(40) 0.47511(41) 0.25 1 ?
O3 O 12 0.34075(48) 0.25063(35) 0.06262(32) 1 ?
O4 O 2 0 0 0.25 1 ?
